data_4104301
loop_
_publ_author_name
'Brandon Quillian'
'Pingrong Wei'
'Chaitanya S. Wannere'
'Paul v. R. Schleyer'
'Gregory H. Robinson'

_publ_section_title
;
 A Neutral Ga6 Octahedron: Synthesis, Structure, and Aromaticity
;
_journal_name_full 'Journal of the American Chemical Society'
_journal_page_first 3168
_journal_page_last 3169
_journal_paper_doi 10.1021/ja809945v
_journal_volume 131
_journal_year 2009
_chemical_formula_sum 'C72 H100 Ga6 N4'
_chemical_formula_weight 1439.88
_chemical_name_systematic
; 
 ? 
;
_space_group_IT_number 70
_symmetry_cell_setting orthorhombic
_symmetry_space_group_name_Hall '-F 2uv 2vw'
_symmetry_space_group_name_H-M 'F d d d :2'
_atom_sites_solution_hydrogens geom
_atom_sites_solution_primary direct
_atom_sites_solution_secondary difmap
_audit_creation_method SHELXL-97
_cell_angle_alpha 90.00
_cell_angle_beta 90.00
_cell_angle_gamma 90.00
_cell_formula_units_Z 8
_cell_length_a 19.6044(13)
_cell_length_b 22.9053(15)
_cell_length_c 32.804(2)
_cell_measurement_reflns_used 3730
_cell_measurement_temperature 273(2)
_cell_measurement_theta_max 19.955
_cell_measurement_theta_min 2.169
_cell_volume 14730.5(16)
_computing_structure_refinement 'SHELXL-97 (Sheldrick, 1997)'
_computing_structure_solution 'SHELXS-97 (Sheldrick, 1990)'
_diffrn_ambient_temperature 273(2)
_diffrn_measured_fraction_theta_full 1.000
_diffrn_measured_fraction_theta_max 1.000
_diffrn_measurement_device_type 'BRUKER APEX II'
_diffrn_measurement_method OMEGA-SCAN
_diffrn_radiation_monochromator graphite
_diffrn_radiation_source 'fine-focus sealed tube'
_diffrn_radiation_type MoK\a
_diffrn_radiation_wavelength 0.71073
_diffrn_reflns_av_R_equivalents 0.1157
_diffrn_reflns_av_sigmaI/netI 0.0502
_diffrn_reflns_limit_h_max 24
_diffrn_reflns_limit_h_min -24
_diffrn_reflns_limit_k_max 28
_diffrn_reflns_limit_k_min -28
_diffrn_reflns_limit_l_max 40
_diffrn_reflns_limit_l_min -40
_diffrn_reflns_number 41534
_diffrn_reflns_theta_full 26.00
_diffrn_reflns_theta_max 26.00
_diffrn_reflns_theta_min 2.17
_diffrn_standards_decay_% 0
_diffrn_standards_interval_count 0
_diffrn_standards_interval_time 0
_diffrn_standards_number 0
_exptl_absorpt_coefficient_mu 2.203
_exptl_absorpt_correction_T_max 0.8978
_exptl_absorpt_correction_T_min 0.7627
_exptl_absorpt_correction_type multi-scan
_exptl_absorpt_process_details 'BRUKER SADABS'
_exptl_crystal_colour purple-red
_exptl_crystal_density_diffrn 1.299
_exptl_crystal_density_method 'not measured'
_exptl_crystal_description plate
_exptl_crystal_F_000 5968
_exptl_crystal_size_max 0.13
_exptl_crystal_size_mid 0.11
_exptl_crystal_size_min 0.05
_refine_diff_density_max 0.491
_refine_diff_density_min -0.383
_refine_diff_density_rms 0.091
_refine_ls_extinction_method none
_refine_ls_goodness_of_fit_ref 1.049
_refine_ls_hydrogen_treatment constr
_refine_ls_matrix_type full
_refine_ls_number_parameters 241
_refine_ls_number_reflns 3633
_refine_ls_number_restraints 3
_refine_ls_restrained_S_all 1.050
_refine_ls_R_factor_all 0.1176
_refine_ls_R_factor_gt 0.0570
_refine_ls_shift/su_max 0.001
_refine_ls_shift/su_mean 0.000
_refine_ls_structure_factor_coef Fsqd
_refine_ls_weighting_details 'calc w=1/[\s^2^(Fo^2^)+(0.0452P)^2^+390.5442P] where P=(Fo^2^+2Fc^2^)/3'
_refine_ls_weighting_scheme calc
_refine_ls_wR_factor_gt 0.1483
_refine_ls_wR_factor_ref 0.1814
_reflns_number_gt 1980
_reflns_number_total 3633
_reflns_threshold_expression >2sigma(I)
_cod_data_source_file ja809945v_si_006.cif
_cod_data_source_block j1
_cod_original_cell_volume 14730.6(17)
_cod_original_sg_symbol_H-M Fddd
_cod_database_code 4104301

loop_
_symmetry_equiv_pos_as_xyz
'x, y, z'
'-x+3/4, -y+3/4, z'
'-x+3/4, y, -z+3/4'
'x, -y+3/4, -z+3/4'
'x, y+1/2, z+1/2'
'-x+3/4, -y+5/4, z+1/2'
'-x+3/4, y+1/2, -z+5/4'
'x, -y+5/4, -z+5/4'
'x+1/2, y, z+1/2'
'-x+5/4, -y+3/4, z+1/2'
'-x+5/4, y, -z+5/4'
'x+1/2, -y+3/4, -z+5/4'
'x+1/2, y+1/2, z'
'-x+5/4, -y+5/4, z'
'-x+5/4, y+1/2, -z+3/4'
'x+1/2, -y+5/4, -z+3/4'
'-x, -y, -z'
'x-3/4, y-3/4, -z'
'x-3/4, -y, z-3/4'
'-x, y-3/4, z-3/4'
'-x, -y+1/2, -z+1/2'
'x-3/4, y-1/4, -z+1/2'
'x-3/4, -y+1/2, z-1/4'
'-x, y-1/4, z-1/4'
'-x+1/2, -y, -z+1/2'
'x-1/4, y-3/4, -z+1/2'
'x-1/4, -y, z-1/4'
'-x+1/2, y-3/4, z-1/4'
'-x+1/2, -y+1/2, -z'
'x-1/4, y-1/4, -z'
'x-1/4, -y+1/2, z-3/4'
'-x+1/2, y-1/4, z-3/4'

loop_
_atom_site_label
_atom_site_type_symbol
_atom_site_fract_x
_atom_site_fract_y
_atom_site_fract_z
_atom_site_U_iso_or_equiv
_atom_site_adp_type
_atom_site_occupancy
_atom_site_symmetry_multiplicity
_atom_site_calc_flag
_atom_site_refinement_flags
Ga1 Ga 1.1250 0.54520(5) 0.1250 0.0533(4) Uani 1 2 d S
Ga2 Ga 1.03137(6) 0.6250 0.1250 0.0497(3) Uani 1 2 d S
Ga3 Ga 1.1250 0.6250 0.07252(4) 0.0528(4) Uani 1 2 d S
C1 C 1.1250 0.4594(5) 0.1250 0.055(3) Uani 1 2 d S
C2 C 1.1583(4) 0.4269(4) 0.0939(3) 0.059(2) Uani 1 1 d .
C3 C 1.1575(5) 0.3665(4) 0.0948(3) 0.077(3) Uani 1 1 d .
H3A H 1.1800 0.3465 0.0742 0.092 Uiso 1 1 calc R
C4 C 1.1250 0.3340(5) 0.1250 0.072(4) Uani 1 2 d S
C5 C 1.1250 0.2690(6) 0.1250 0.114(6) Uani 1 2 d S
H5A H 1.0993 0.2550 0.1479 0.170 Uiso 0.50 1 calc PR
H5B H 1.1711 0.2550 0.1268 0.170 Uiso 0.50 1 calc PR
H5C H 1.1046 0.2550 0.1002 0.170 Uiso 0.50 1 calc PR
C6 C 1.1949(5) 0.4574(4) 0.0600(3) 0.074(3) Uani 1 1 d .
H6A H 1.2149 0.4290 0.0421 0.111 Uiso 1 1 calc R
H6B H 1.2301 0.4817 0.0712 0.111 Uiso 1 1 calc R
H6C H 1.1632 0.4811 0.0451 0.111 Uiso 1 1 calc R
C7 C 0.9316(6) 0.6250 0.1250 0.096(6) Uani 1 2 d S
C8 C 0.8918(9) 0.6735(7) 0.1196(7) 0.062(5) Uani 0.50 1 d PD
C9 C 0.8234(10) 0.6726(9) 0.1098(7) 0.086(7) Uani 0.50 1 d P
H9A H 0.7979 0.7064 0.1137 0.103 Uiso 0.50 1 calc PR
C10 C 0.7916(8) 0.6246(10) 0.0947(8) 0.091(7) Uani 0.50 1 d P
C11 C 0.8283(9) 0.5757(9) 0.0889(7) 0.077(6) Uani 0.50 1 d P
H11A H 0.8081 0.5426 0.0778 0.092 Uiso 0.50 1 calc PR
C12 C 0.8995(9) 0.5755(8) 0.1000(6) 0.055(5) Uani 0.50 1 d PD
C13 C 0.933(2) 0.5163(12) 0.0927(10) 0.067(9) Uani 0.50 1 d PD
H13A H 0.9015 0.4914 0.0790 0.101 Uiso 0.50 1 calc PR
H13B H 0.9773 0.4977 0.0935 0.101 Uiso 0.50 1 calc PR
H13C H 0.9370 0.5527 0.0783 0.101 Uiso 0.50 1 calc PR
C13' C 0.923(2) 0.5212(13) 0.1113(10) 0.084(13) Uani 0.50 1 d P
H13D H 0.8899 0.4922 0.1187 0.127 Uiso 0.50 1 calc PR
H13E H 0.9025 0.5592 0.1127 0.127 Uiso 0.50 1 calc PR
H13F H 0.9610 0.5193 0.1297 0.127 Uiso 0.50 1 calc PR
C14 C 0.7173(11) 0.6230(13) 0.0790(11) 0.140(12) Uani 0.50 1 d P
H14A H 0.7055 0.5836 0.0718 0.210 Uiso 0.50 1 calc PR
H14C H 0.7132 0.6476 0.0555 0.210 Uiso 0.50 1 calc PR
H14B H 0.6872 0.6367 0.1000 0.210 Uiso 0.50 1 calc PR
N1 N 1.0704(3) 0.6332(3) -0.01262(19) 0.0529(17) Uani 1 1 d .
C15 C 1.1250 0.6250 0.0121(3) 0.050(2) Uani 1 2 d S
C16 C 1.0912(4) 0.6301(4) -0.0534(2) 0.056(2) Uani 1 1 d .
C17 C 1.0435(5) 0.6365(4) -0.0893(3) 0.070(3) Uani 1 1 d .
H17A H 1.0691 0.6336 -0.1142 0.106 Uiso 1 1 calc R
H17B H 1.0213 0.6738 -0.0881 0.106 Uiso 1 1 calc R
H17C H 1.0099 0.6060 -0.0885 0.106 Uiso 1 1 calc R
C18 C 1.0000(4) 0.6406(5) 0.0028(3) 0.074(3) Uani 1 1 d .
H18A H 1.0039 0.6456 0.0324 0.088 Uiso 1 1 calc R
C19 C 0.9600(5) 0.5864(6) -0.0036(3) 0.100(4) Uani 1 1 d .
H19A H 0.9149 0.5915 0.0072 0.150 Uiso 1 1 calc R
H19B H 0.9820 0.5545 0.0101 0.150 Uiso 1 1 calc R
H19C H 0.9573 0.5781 -0.0323 0.150 Uiso 1 1 calc R
C20 C 0.9660(6) 0.6961(5) -0.0132(4) 0.106(4) Uani 1 1 d .
H20A H 0.9217 0.7002 -0.0010 0.159 Uiso 1 1 calc R
H20B H 0.9613 0.6935 -0.0423 0.159 Uiso 1 1 calc R
H20C H 0.9936 0.7293 -0.0064 0.159 Uiso 1 1 calc R
C21 C 0.707(3) 0.733(3) -0.0138(15) 0.35(9) Uani 0.50 1 d PGD
C22 C 0.689(2) 0.676(3) -0.0061(18) 0.38(7) Uani 0.50 1 d PG
H22 H 0.6573 0.6571 -0.0225 0.452 Uiso 0.50 1 calc PR
C23 C 0.719(4) 0.6457(17) 0.026(2) 0.27(4) Uani 0.50 1 d PG
H23 H 0.7076 0.6071 0.0311 0.318 Uiso 0.50 1 calc PR
C24 C 0.767(3) 0.673(3) 0.0505(12) 0.32(7) Uani 0.50 1 d PG
H24 H 0.7876 0.6534 0.0720 0.387 Uiso 0.50 1 calc PR
C25 C 0.785(2) 0.731(4) 0.0428(16) 0.26(5) Uani 0.50 1 d PG
H25 H 0.8174 0.7497 0.0592 0.307 Uiso 0.50 1 calc PR
C26 C 0.755(3) 0.7611(18) 0.011(2) 0.28(5) Uani 0.50 1 d PG
H26 H 0.7670 0.7997 0.0056 0.336 Uiso 0.50 1 calc PR
C27 C 0.653(4) 0.719(5) -0.048(3) 0.47(7) Uiso 0.50 1 d PD
H27A H 0.6392 0.6786 -0.0448 0.706 Uiso 0.50 1 calc PR
H27B H 0.6733 0.7243 -0.0740 0.706 Uiso 0.50 1 calc PR
H27C H 0.6144 0.7436 -0.0446 0.706 Uiso 0.50 1 calc PR

loop_
_atom_site_aniso_label
_atom_site_aniso_U_11
_atom_site_aniso_U_22
_atom_site_aniso_U_33
_atom_site_aniso_U_23
_atom_site_aniso_U_13
_atom_site_aniso_U_12
Ga1 0.0530(7) 0.0432(6) 0.0637(8) 0.000 0.0016(7) 0.000
Ga2 0.0368(6) 0.0535(7) 0.0589(7) -0.0008(7) 0.000 0.000
Ga3 0.0489(7) 0.0608(8) 0.0488(7) 0.000 0.000 0.0038(7)
C1 0.045(6) 0.050(6) 0.071(8) 0.000 -0.013(7) 0.000
C2 0.048(5) 0.057(5) 0.073(6) -0.014(5) -0.014(5) 0.004(4)
C3 0.079(6) 0.065(7) 0.087(7) -0.030(6) -0.027(6) 0.017(5)
C4 0.077(9) 0.048(7) 0.089(10) 0.000 -0.018(9) 0.000
C5 0.127(14) 0.050(8) 0.164(17) 0.000 -0.048(14) 0.000
C6 0.067(6) 0.074(6) 0.079(7) -0.026(6) 0.005(5) 0.002(5)
C7 0.033(6) 0.046(7) 0.208(18) 0.010(11) 0.000 0.000
C8 0.047(11) 0.041(9) 0.099(16) -0.009(10) 0.007(11) 0.001(7)
C9 0.049(11) 0.068(13) 0.14(2) -0.009(13) -0.026(12) 0.013(10)
C10 0.035(8) 0.071(12) 0.17(2) 0.035(17) -0.020(11) -0.009(11)
C11 0.053(12) 0.065(13) 0.113(18) 0.007(12) -0.026(11) -0.010(10)
C12 0.033(8) 0.062(12) 0.072(13) 0.004(11) 0.009(10) -0.006(8)
C13 0.072(17) 0.039(12) 0.09(3) -0.014(13) -0.025(19) 0.002(10)
C13' 0.067(19) 0.069(17) 0.12(4) -0.032(17) -0.03(2) -0.016(13)
C14 0.063(14) 0.107(19) 0.25(4) 0.03(3) -0.062(19) -0.005(15)
N1 0.047(4) 0.064(4) 0.048(4) -0.009(4) 0.000(3) 0.004(3)
C15 0.051(6) 0.050(6) 0.049(6) 0.000 0.000 0.002(6)
C16 0.060(4) 0.058(5) 0.049(4) 0.004(4) -0.005(4) -0.006(5)
C17 0.079(6) 0.080(7) 0.051(5) -0.004(5) -0.011(5) -0.005(5)
C18 0.044(5) 0.117(9) 0.061(6) -0.009(6) -0.003(4) 0.009(5)
C19 0.065(7) 0.151(11) 0.083(8) -0.001(8) -0.011(6) -0.032(7)
C20 0.079(8) 0.124(10) 0.115(10) -0.029(8) -0.023(7) 0.039(7)
C21 0.14(5) 0.5(2) 0.37(17) -0.06(15) 0.09(7) 0.18(9)
C22 0.33(10) 0.35(12) 0.45(14) 0.08(10) 0.29(10) 0.16(9)
C23 0.33(9) 0.33(8) 0.15(5) 0.02(5) 0.07(5) 0.19(7)
C24 0.37(14) 0.48(16) 0.11(4) 0.06(7) 0.13(6) 0.24(12)
C25 0.26(9) 0.34(12) 0.17(7) -0.02(7) 0.11(7) 0.02(9)
C26 0.36(13) 0.31(10) 0.17(6) 0.04(7) 0.19(8) 0.18(8)

loop_
_atom_type_symbol
_atom_type_description
_atom_type_scat_dispersion_real
_atom_type_scat_dispersion_imag
_atom_type_scat_source
C C 0.0033 0.0016 'International Tables Vol C Tables 4.2.6.8 and 6.1.1.4'
H H 0.0000 0.0000 'International Tables Vol C Tables 4.2.6.8 and 6.1.1.4'
N N 0.0061 0.0033 'International Tables Vol C Tables 4.2.6.8 and 6.1.1.4'
Ga Ga 0.2307 1.6083 'International Tables Vol C Tables 4.2.6.8 and 6.1.1.4'

loop_
_geom_angle_atom_site_label_1
_geom_angle_atom_site_label_2
_geom_angle_atom_site_label_3
_geom_angle
_geom_angle_site_symmetry_1
_geom_angle_site_symmetry_3
C1 Ga1 Ga3 136.72(3) . .
C1 Ga1 Ga3 136.72(3) . 11_654
Ga3 Ga1 Ga3 86.56(5) . 11_654
C1 Ga1 Ga2 134.88(3) . 14_655
Ga3 Ga1 Ga2 59.09(3) . 14_655
Ga3 Ga1 Ga2 59.09(3) 11_654 14_655
C1 Ga1 Ga2 134.88(3) . .
Ga3 Ga1 Ga2 59.09(3) . .
Ga3 Ga1 Ga2 59.09(3) 11_654 .
Ga2 Ga1 Ga2 90.24(5) 14_655 .
C7 Ga2 Ga3 136.84(3) . .
C7 Ga2 Ga3 136.84(3) . 11_654
Ga3 Ga2 Ga3 86.32(5) . 11_654
C7 Ga2 Ga1 135.12(3) . 14_655
Ga3 Ga2 Ga1 58.88(3) . 14_655
Ga3 Ga2 Ga1 58.88(3) 11_654 14_655
C7 Ga2 Ga1 135.12(3) . .
Ga3 Ga2 Ga1 58.88(3) . .
Ga3 Ga2 Ga1 58.88(3) 11_654 .
Ga1 Ga2 Ga1 89.76(5) 14_655 .
C15 Ga3 Ga1 133.28(3) . 14_655
C15 Ga3 Ga1 133.28(3) . .
Ga1 Ga3 Ga1 93.44(5) 14_655 .
C15 Ga3 Ga2 133.16(3) . .
Ga1 Ga3 Ga2 62.03(3) 14_655 .
Ga1 Ga3 Ga2 62.03(3) . .
C15 Ga3 Ga2 133.16(3) . 14_655
Ga1 Ga3 Ga2 62.03(3) 14_655 14_655
Ga1 Ga3 Ga2 62.03(3) . 14_655
Ga2 Ga3 Ga2 93.68(5) . 14_655
C2 C1 C2 116.9(11) . 11_654
C2 C1 Ga1 121.6(5) . .
C2 C1 Ga1 121.6(5) 11_654 .
C3 C2 C1 120.1(9) . .
C3 C2 C6 119.3(9) . .
C1 C2 C6 120.6(8) . .
C2 C3 C4 123.7(10) . .
C3 C4 C3 115.4(12) . 11_654
C3 C4 C5 122.3(6) . .
C3 C4 C5 122.3(6) 11_654 .
C8 C7 C8 110.5(16) 8_554 .
C8 C7 C12 40.1(10) 8_554 .
C8 C7 C12 107.3(11) . .
C8 C7 C12 107.3(11) 8_554 8_554
C8 C7 C12 40.1(10) . 8_554
C12 C7 C12 131.5(15) . 8_554
C8 C7 Ga2 124.7(8) 8_554 .
C8 C7 Ga2 124.7(8) . .
C12 C7 Ga2 114.2(7) . .
C12 C7 Ga2 114.2(7) 8_554 .
C7 C8 C9 124.9(15) . .
C7 C8 C13' 113(2) . 8_554
C9 C8 C13' 119(2) . 8_554
C7 C8 C11 107.3(15) . 8_554
C9 C8 C11 61.1(13) . 8_554
C13' C8 C11 87.7(19) 8_554 8_554
C7 C8 C13 104.2(17) . 8_554
C9 C8 C13 123.0(19) . 8_554
C13' C8 C13 14(2) 8_554 8_554
C11 C8 C13 79.3(15) 8_554 8_554
C10 C9 C8 122.9(18) . .
C10 C9 C10 71(2) . 8_554
C8 C9 C10 98.1(16) . 8_554
C10 C9 C12 127.1(16) . 8_554
C8 C9 C12 28.0(11) . 8_554
C10 C9 C12 75.2(12) 8_554 8_554
C9 C10 C11 118.7(16) . .
C9 C10 C14 125(2) . .
C11 C10 C14 116(2) . .
C9 C10 C10 68.2(18) . 8_554
C11 C10 C10 98.6(18) . 8_554
C14 C10 C10 109.5(17) . 8_554
C9 C10 C9 91.4(17) . 8_554
C11 C10 C9 58.3(14) . 8_554
C14 C10 C9 123.0(18) . 8_554
C10 C10 C9 40.4(10) 8_554 8_554
C9 C10 C24 85(3) . .
C11 C10 C24 121(2) . .
C14 C10 C24 61(3) . .
C10 C10 C24 140(3) 8_554 .
C9 C10 C24 176(3) 8_554 .
C10 C11 C12 119.0(18) . .
C10 C11 C8 104.3(17) . 8_554
C12 C11 C8 32.9(9) . 8_554
C13' C12 C11 113(2) . .
C13' C12 C13 25(2) . .
C11 C12 C13 113(2) . .
C13' C12 C7 113(2) . .
C11 C12 C7 121.9(15) . .
C13 C12 C7 124.0(19) . .
C13' C12 C9 95(2) . 8_554
C11 C12 C9 56.1(12) . 8_554
C13 C12 C9 116.7(19) . 8_554
C7 C12 C9 86.4(11) . 8_554
C13' C13 C12 64(4) . .
C13' C13 C8 36(4) . 8_554
C12 C13 C8 28.9(10) . 8_554
C13 C13' C12 91(5) . .
C13 C13' C8 130(6) . 8_554
C12 C13' C8 39.9(12) . 8_554
C15 N1 C16 109.6(6) . .
C15 N1 C18 123.2(7) . .
C16 N1 C18 127.1(7) . .
N1 C15 N1 106.5(9) 14_655 .
N1 C15 Ga3 126.8(4) 14_655 .
N1 C15 Ga3 126.8(4) . .
C16 C16 N1 107.1(4) 14_655 .
C16 C16 C17 128.7(5) 14_655 .
N1 C16 C17 124.1(7) . .
C19 C18 N1 110.3(8) . .
C19 C18 C20 114.7(9) . .
N1 C18 C20 112.7(9) . .
C25 C21 C26 83(10) 29_665 29_665
C25 C21 C22 141(10) 29_665 .
C26 C21 C22 112(6) 29_665 .
C25 C21 C26 94(10) 29_665 .
C26 C21 C26 36(7) 29_665 .
C22 C21 C26 120.0 . .
C25 C21 C27 72(9) 29_665 .
C26 C21 C27 142(9) 29_665 .
C22 C21 C27 76(6) . .
C26 C21 C27 164(6) . .
C21 C22 C23 120.0 . .
C22 C23 C24 120.0 . .
C25 C24 C23 120.0 . .
C25 C24 C10 130(6) . .
C23 C24 C10 110(6) . .
C24 C25 C26 120.0 . .
C25 C26 C21 120.0 . .

loop_
_geom_bond_atom_site_label_1
_geom_bond_atom_site_label_2
_geom_bond_distance
_geom_bond_site_symmetry_2
Ga1 C1 1.966(11) .
Ga1 Ga3 2.5109(12) .
Ga1 Ga3 2.5109(12) 11_654
Ga1 Ga2 2.5905(11) 14_655
Ga1 Ga2 2.5905(11) .
Ga2 C7 1.955(11) .
Ga2 Ga3 2.5165(12) .
Ga2 Ga3 2.5165(12) 11_654
Ga2 Ga1 2.5905(11) 14_655
Ga3 C15 1.982(11) .
Ga3 Ga1 2.5109(12) 14_655
Ga3 Ga2 2.5165(12) 14_655
C1 C2 1.422(10) .
C1 C2 1.422(10) 11_654
C2 C3 1.382(12) .
C2 C6 1.495(13) .
C3 C4 1.393(12) .
C4 C3 1.393(12) 11_654
C4 C5 1.491(17) .
C7 C8 1.369(19) 8_554
C7 C8 1.369(19) .
C7 C12 1.536(19) .
C7 C12 1.536(19) 8_554
C8 C9 1.38(3) .
C8 C13' 1.540(18) 8_554
C8 C11 1.84(3) 8_554
C8 C13 2.02(3) 8_554
C9 C10 1.36(3) .
C9 C10 1.94(3) 8_554
C9 C12 1.99(3) 8_554
C10 C11 1.35(3) .
C10 C14 1.54(2) .
C10 C10 1.99(5) 8_554
C10 C9 1.94(3) 8_554
C10 C24 1.89(5) .
C11 C12 1.44(2) .
C11 C8 1.84(3) 8_554
C12 C13' 1.38(4) .
C12 C13 1.528(18) .
C12 C9 1.99(3) 8_554
C13 C13' 0.65(5) .
C13 C8 2.02(3) 8_554
C13' C8 1.540(18) 8_554
N1 C15 1.355(9) .
N1 C16 1.399(9) .
N1 C18 1.481(10) .
C15 N1 1.355(9) 14_655
C16 C16 1.347(16) 14_655
C16 C17 1.511(11) .
C18 C19 1.484(14) .
C18 C20 1.526(14) .
C21 C25 1.26(10) 29_665
C21 C26 0.76(13) 29_665
C21 C22 1.3900 .
C21 C26 1.3900 .
C21 C27 1.57(2) .
C22 C23 1.3900 .
C23 C24 1.3900 .
C24 C25 1.3900 .
C25 C26 1.3900 .
